data_4326892
loop_
_publ_author_name
'Helen C. Aspinall'
'John Bacsa'
'Anthony C. Jones'
'Jacqueline S. Wrench'
'Kate Black'
'Paul R. Chalker'
'Peter J. King'
'Paul Marshall'
'Matthew Werner'
'Hywel O. Davies'
'Rajesh Odedra'

_publ_section_title
;
 Ce(IV) Complexes with Donor-Functionalized Alkoxide Ligands: Improved
 Precursors for Chemical Vapor Deposition of CeO2
;
_journal_name_full 'Inorganic Chemistry'
_journal_page_first 11644
_journal_page_last 11652
_journal_paper_doi 10.1021/ic201593s
_journal_volume 50
_journal_year 2011
_chemical_formula_sum 'C20 H48 Ce N4 O4'
_chemical_formula_weight 548.74
_chemical_name_common JW255
_chemical_name_systematic
;
 ?
;
_space_group_IT_number 178
_symmetry_cell_setting hexagonal
_symmetry_space_group_name_Hall 'P 61 2 (0 0 5)'
_symmetry_space_group_name_H-M 'P 61 2 2'
_atom_sites_solution_hydrogens geom
_atom_sites_solution_primary direct
_atom_sites_solution_secondary difmap
_audit_creation_method SHELXL-97
_cell_angle_alpha 90.00
_cell_angle_beta 90.00
_cell_angle_gamma 120.00
_cell_formula_units_Z 6
_cell_length_a 9.8993(3)
_cell_length_b 9.8993(3)
_cell_length_c 46.8411(16)
_cell_measurement_temperature 100(2)
_cell_volume 3975.3(2)
_computing_cell_refinement 'SAINT v7.68A (Bruker, 2009)'
_computing_data_collection 'SMART v.5.632 (Bruker, 2005)'
_computing_data_reduction 'SAINT v7.68A (Bruker, 2009)'
_computing_structure_refinement 'SHELXL-97 (Sheldrick, 2008)'
_computing_structure_solution 'SHELXS-97 (Sheldrick, 2008)'
_diffrn_ambient_temperature 100(2)
_diffrn_measured_fraction_theta_full 0.998
_diffrn_measured_fraction_theta_max 0.998
_diffrn_measurement_device_type 'Bruker D8 diffractometer with APEX detector'
_diffrn_measurement_method '\w scans with a narrow frame width'
_diffrn_radiation_monochromator graphite
_diffrn_radiation_source 'fine-focus sealed tube'
_diffrn_radiation_type MoK\a
_diffrn_radiation_wavelength 0.71073
_diffrn_reflns_av_R_equivalents 0.0350
_diffrn_reflns_av_sigmaI/netI 0.0179
_diffrn_reflns_limit_h_max 12
_diffrn_reflns_limit_h_min -10
_diffrn_reflns_limit_k_max 12
_diffrn_reflns_limit_k_min -12
_diffrn_reflns_limit_l_max 54
_diffrn_reflns_limit_l_min -59
_diffrn_reflns_number 29856
_diffrn_reflns_theta_full 27.10
_diffrn_reflns_theta_max 27.10
_diffrn_reflns_theta_min 2.38
_exptl_absorpt_coefficient_mu 1.746
_exptl_absorpt_correction_T_max 0.8048
_exptl_absorpt_correction_T_min 0.7797
_exptl_absorpt_correction_type multi-scan
_exptl_crystal_colour colourless
_exptl_crystal_density_diffrn 1.375
_exptl_crystal_description prism
_exptl_crystal_F_000 1716
_exptl_crystal_size_max 0.15
_exptl_crystal_size_mid 0.14
_exptl_crystal_size_min 0.13
_refine_diff_density_max 0.407
_refine_diff_density_min -0.716
_refine_diff_density_rms 0.063
_refine_ls_abs_structure_details 'Flack H D (1983), Acta Cryst. A39, 876-881'
_refine_ls_abs_structure_Flack 0.00(2)
_refine_ls_extinction_method none
_refine_ls_goodness_of_fit_ref 1.335
_refine_ls_hydrogen_treatment mixed
_refine_ls_matrix_type full
_refine_ls_number_parameters 207
_refine_ls_number_reflns 2930
_refine_ls_number_restraints 80
_refine_ls_restrained_S_all 1.316
_refine_ls_R_factor_all 0.0244
_refine_ls_R_factor_gt 0.0240
_refine_ls_shift/su_max 0.001
_refine_ls_shift/su_mean 0.000
_refine_ls_structure_factor_coef Fsqd
_refine_ls_weighting_details 'calc w=1/[\s^2^(Fo^2^)+(0.0000P)^2^+5.0277P] where P=(Fo^2^+2Fc^2^)/3'
_refine_ls_weighting_scheme calc
_refine_ls_wR_factor_gt 0.0476
_refine_ls_wR_factor_ref 0.0477
_reflns_number_gt 2905
_reflns_number_total 2930
_reflns_threshold_expression >2sigma(I)
_cod_data_source_file ic201593s_si_002_4.cif
_cod_data_source_block C:\frames\guest\JW4Apr11\work\p6122.CIF
_cod_database_code 4326892

loop_
_symmetry_equiv_pos_as_xyz
'x, y, z'
'x-y, x, z+1/6'
'-y, x-y, z+1/3'
'-x, -y, z+1/2'
'-x+y, -x, z+2/3'
'y, -x+y, z+5/6'
'x-y, -y, -z'
'-x, -x+y, -z+2/3'
'y, x, -z+1/3'
'-y, -x, -z+5/6'
'-x+y, y, -z+1/2'
'x, x-y, -z+1/6'

loop_
_atom_site_label
_atom_site_type_symbol
_atom_site_fract_x
_atom_site_fract_y
_atom_site_fract_z
_atom_site_U_iso_or_equiv
_atom_site_adp_type
_atom_site_occupancy
_atom_site_symmetry_multiplicity
_atom_site_calc_flag
_atom_site_refinement_flags
Ce1 Ce 0.46151(2) 0.0000 0.0000 0.01263(5) Uani 1 2 d S
O1 O 0.5320(3) -0.1572(2) 0.01780(4) 0.0176(4) Uani 1 1 d .
O2 O 0.3759(3) 0.1167(3) 0.02770(4) 0.0218(5) Uani 1 1 d .
N1 N 0.6523(3) 0.1096(3) 0.04799(5) 0.0182(5) Uani 1 1 d .
N2 N 0.4454(3) 0.2549(3) -0.02465(5) 0.0220(6) Uani 1 1 d .
C8 C 0.5928(4) 0.3998(4) -0.02080(9) 0.0351(9) Uani 1 1 d D
C2 C 0.7425(4) 0.0294(4) 0.04598(6) 0.0208(7) Uani 1 1 d D
C5 C 0.7310(4) -0.2187(5) 0.03072(7) 0.0265(8) Uani 1 1 d D
C10 C 0.1982(4) 0.2051(4) 0.04095(8) 0.0312(8) Uani 1 1 d D
C6 C 0.3410(4) 0.2358(4) 0.02406(7) 0.0275(7) Uani 1 1 d D
C3 C 0.7556(4) 0.2797(4) 0.04624(7) 0.0266(7) Uani 1 1 d D
C4 C 0.5644(4) 0.0715(4) 0.07480(7) 0.0247(7) Uani 1 1 d D
C1 C 0.6352(4) -0.1439(4) 0.03939(6) 0.0191(6) Uani 1 1 d D
C7 C 0.3209(4) 0.2541(4) -0.00747(7) 0.0272(8) Uani 1 1 d D
C9 C 0.4007(6) 0.2369(5) -0.05477(8) 0.0395(9) Uani 1 1 d D
H4A H 0.499(3) -0.0386(14) 0.0775(7) 0.033(2) Uiso 1 1 d D
H9A H 0.306(3) 0.138(2) -0.0570(7) 0.033(2) Uiso 1 1 d D
H3A H 0.835(3) 0.313(4) 0.0606(5) 0.033(2) Uiso 1 1 d D
H2A H 0.818(3) 0.077(3) 0.0304(5) 0.015(4) Uiso 1 1 d D
H3B H 0.695(4) 0.330(4) 0.0471(7) 0.033(2) Uiso 1 1 d D
H4B H 0.634(3) 0.109(4) 0.0908(5) 0.033(2) Uiso 1 1 d D
H4C H 0.494(3) 0.112(4) 0.0746(7) 0.033(2) Uiso 1 1 d D
H9B H 0.488(3) 0.246(4) -0.0652(7) 0.033(2) Uiso 1 1 d D
H2B H 0.801(3) 0.044(3) 0.0636(4) 0.015(4) Uiso 1 1 d D
H1 H 0.571(3) -0.199(4) 0.0569(6) 0.024(6) Uiso 1 1 d D
H8A H 0.673(3) 0.399(4) -0.0324(6) 0.033(2) Uiso 1 1 d D
H10A H 0.219(4) 0.193(4) 0.0606(3) 0.033(2) Uiso 1 1 d D
H5A H 0.802(3) -0.212(4) 0.0452(5) 0.033(2) Uiso 1 1 d D
H8B H 0.587(4) 0.489(3) -0.0272(7) 0.033(2) Uiso 1 1 d D
H9C H 0.386(4) 0.321(3) -0.0611(7) 0.033(2) Uiso 1 1 d D
H10B H 0.173(4) 0.286(3) 0.0378(7) 0.033(2) Uiso 1 1 d D
H10C H 0.114(3) 0.107(3) 0.0341(7) 0.033(2) Uiso 1 1 d D
H6 H 0.434(3) 0.340(3) 0.0298(6) 0.024(6) Uiso 1 1 d D
H8C H 0.629(4) 0.419(4) -0.0013(3) 0.033(2) Uiso 1 1 d D
H5B H 0.791(3) -0.172(4) 0.0138(5) 0.033(2) Uiso 1 1 d D
H3C H 0.804(4) 0.301(4) 0.0278(4) 0.033(2) Uiso 1 1 d D
H5C H 0.663(4) -0.3267(17) 0.0263(7) 0.033(2) Uiso 1 1 d D
H7A H 0.224(2) 0.160(3) -0.0130(6) 0.015(4) Uiso 1 1 d D
H7B H 0.316(3) 0.349(2) -0.0109(6) 0.015(4) Uiso 1 1 d D

loop_
_atom_site_aniso_label
_atom_site_aniso_U_11
_atom_site_aniso_U_22
_atom_site_aniso_U_33
_atom_site_aniso_U_23
_atom_site_aniso_U_13
_atom_site_aniso_U_12
Ce1 0.01175(7) 0.01270(10) 0.01376(9) 0.00064(9) 0.00032(4) 0.00635(5)
O1 0.0191(10) 0.0185(11) 0.0169(10) 0.0000(8) -0.0022(9) 0.0107(9)
O2 0.0273(12) 0.0259(13) 0.0212(11) 0.0020(9) 0.0017(10) 0.0200(10)
N1 0.0199(12) 0.0198(14) 0.0150(11) -0.0011(10) -0.0011(9) 0.0101(11)
N2 0.0220(14) 0.0199(14) 0.0259(14) 0.0049(11) 0.0020(11) 0.0118(12)
C8 0.030(2) 0.0190(17) 0.056(3) 0.0074(17) 0.0053(18) 0.0116(16)
C2 0.0182(16) 0.0312(19) 0.0159(15) -0.0004(12) -0.0011(12) 0.0145(15)
C5 0.031(2) 0.038(2) 0.0217(16) 0.0017(15) -0.0006(15) 0.0259(17)
C10 0.035(2) 0.038(2) 0.0355(19) -0.0046(16) 0.0006(16) 0.0288(17)
C6 0.035(2) 0.0279(18) 0.0308(18) -0.0018(14) 0.0004(15) 0.0243(17)
C3 0.0262(19) 0.0215(17) 0.0250(17) -0.0066(14) -0.0054(14) 0.0067(14)
C4 0.0269(17) 0.0342(17) 0.0181(15) -0.0017(13) 0.0014(12) 0.0190(15)
C1 0.0224(17) 0.0250(16) 0.0166(14) 0.0046(12) 0.0030(12) 0.0169(14)
C7 0.0305(19) 0.0270(18) 0.033(2) 0.0007(14) -0.0013(14) 0.0215(15)
C9 0.063(3) 0.041(2) 0.0266(19) 0.0069(17) -0.0001(18) 0.035(2)

loop_
_atom_type_symbol
_atom_type_description
_atom_type_scat_dispersion_real
_atom_type_scat_dispersion_imag
_atom_type_scat_source
C C 0.0033 0.0016 'International Tables Vol C Tables 4.2.6.8 and 6.1.1.4'
H H 0.0000 0.0000 'International Tables Vol C Tables 4.2.6.8 and 6.1.1.4'
Ce Ce -0.2486 2.6331 'International Tables Vol C Tables 4.2.6.8 and 6.1.1.4'
N N 0.0061 0.0033 'International Tables Vol C Tables 4.2.6.8 and 6.1.1.4'
O O 0.0106 0.0060 'International Tables Vol C Tables 4.2.6.8 and 6.1.1.4'

loop_
_geom_angle_atom_site_label_1
_geom_angle_atom_site_label_2
_geom_angle_atom_site_label_3
_geom_angle
_geom_angle_site_symmetry_1
_geom_angle_site_symmetry_3
O1 Ce1 O1 94.06(12) 7 .
O1 Ce1 O2 112.99(8) 7 .
O1 Ce1 O2 120.27(7) . .
O1 Ce1 O2 120.27(7) 7 7
O1 Ce1 O2 112.99(8) . 7
O2 Ce1 O2 97.97(12) . 7
O1 Ce1 N1 64.51(8) 7 7
O1 Ce1 N1 76.77(7) . 7
O2 Ce1 N1 162.83(7) . 7
O2 Ce1 N1 71.29(8) 7 7
O1 Ce1 N1 76.77(7) 7 .
O1 Ce1 N1 64.51(8) . .
O2 Ce1 N1 71.29(8) . .
O2 Ce1 N1 162.83(7) 7 .
N1 Ce1 N1 122.16(11) 7 .
O1 Ce1 N2 72.96(8) 7 .
O1 Ce1 N2 166.57(8) . .
O2 Ce1 N2 64.00(7) . .
O2 Ce1 N2 77.53(8) 7 .
N1 Ce1 N2 99.94(7) 7 .
N1 Ce1 N2 108.03(8) . .
O1 Ce1 N2 166.56(8) 7 7
O1 Ce1 N2 72.96(8) . 7
O2 Ce1 N2 77.53(8) . 7
O2 Ce1 N2 64.01(7) 7 7
N1 Ce1 N2 108.03(8) 7 7
N1 Ce1 N2 99.94(7) . 7
N2 Ce1 N2 120.20(11) . 7
C1 O1 Ce1 133.96(18) . .
C6 O2 Ce1 134.77(19) . .
C2 N1 C4 111.1(2) . .
C2 N1 C3 110.7(2) . .
C4 N1 C3 109.0(3) . .
C2 N1 Ce1 102.43(16) . .
C4 N1 Ce1 113.05(18) . .
C3 N1 Ce1 110.42(19) . .
C8 N2 C9 109.4(3) . .
C8 N2 C7 111.2(3) . .
C9 N2 C7 109.0(3) . .
C8 N2 Ce1 110.4(2) . .
C9 N2 Ce1 115.5(2) . .
C7 N2 Ce1 101.04(18) . .
N2 C8 H8A 110(2) . .
N2 C8 H8B 112(2) . .
H8A C8 H8B 105(3) . .
N2 C8 H8C 114(2) . .
H8A C8 H8C 108(3) . .
H8B C8 H8C 108(3) . .
N1 C2 C1 110.5(2) . .
N1 C2 H2A 108.2(18) . .
C1 C2 H2A 108.9(18) . .
N1 C2 H2B 110.4(18) . .
C1 C2 H2B 111.1(17) . .
H2A C2 H2B 108(3) . .
C1 C5 H5A 113(2) . .
C1 C5 H5B 112(2) . .
H5A C5 H5B 107(3) . .
C1 C5 H5C 110(2) . .
H5A C5 H5C 108(3) . .
H5B C5 H5C 106(3) . .
C6 C10 H10A 107(2) . .
C6 C10 H10B 111(2) . .
H10A C10 H10B 114(3) . .
C6 C10 H10C 106(2) . .
H10A C10 H10C 109(3) . .
H10B C10 H10C 110(3) . .
O2 C6 C10 111.6(3) . .
O2 C6 C7 108.9(3) . .
C10 C6 C7 111.7(3) . .
O2 C6 H6 110(2) . .
C10 C6 H6 110.2(19) . .
C7 C6 H6 104.0(18) . .
N1 C3 H3A 110(2) . .
N1 C3 H3B 110(2) . .
H3A C3 H3B 114(3) . .
N1 C3 H3C 107(2) . .
H3A C3 H3C 109(3) . .
H3B C3 H3C 107(3) . .
N1 C4 H4A 113(2) . .
N1 C4 H4B 111(2) . .
H4A C4 H4B 107(3) . .
N1 C4 H4C 110(2) . .
H4A C4 H4C 105(3) . .
H4B C4 H4C 112(3) . .
O1 C1 C5 111.4(2) . .
O1 C1 C2 108.5(2) . .
C5 C1 C2 110.3(3) . .
O1 C1 H1 107.6(19) . .
C5 C1 H1 109.3(19) . .
C2 C1 H1 109.7(19) . .
N2 C7 C6 112.1(3) . .
N2 C7 H7A 106.4(19) . .
C6 C7 H7A 105.5(18) . .
N2 C7 H7B 110.6(17) . .
C6 C7 H7B 110.5(18) . .
H7A C7 H7B 112(3) . .
N2 C9 H9A 108(2) . .
N2 C9 H9B 106(2) . .
H9A C9 H9B 115(3) . .
N2 C9 H9C 111(2) . .
H9A C9 H9C 111(3) . .
H9B C9 H9C 106(3) . .

loop_
_geom_bond_atom_site_label_1
_geom_bond_atom_site_label_2
_geom_bond_distance
_geom_bond_site_symmetry_2
Ce1 O1 2.1661(19) 7
Ce1 O1 2.1661(19) .
Ce1 O2 2.171(2) .
Ce1 O2 2.171(2) 7
Ce1 N1 2.784(2) 7
Ce1 N1 2.784(2) .
Ce1 N2 2.851(3) .
Ce1 N2 2.851(3) 7
O1 C1 1.395(3) .
O2 C6 1.395(3) .
N1 C2 1.465(4) .
N1 C4 1.466(4) .
N1 C3 1.472(4) .
N2 C8 1.458(5) .
N2 C9 1.462(4) .
N2 C7 1.469(4) .
C8 H8A 0.964(11) .
C8 H8B 0.965(11) .
C8 H8C 0.965(11) .
C2 C1 1.531(4) .
C2 H2A 0.979(15) .
C2 H2B 0.979(15) .
C5 C1 1.522(4) .
C5 H5A 0.958(10) .
C5 H5B 0.958(10) .
C5 H5C 0.958(10) .
C10 C6 1.512(5) .
C10 H10A 0.964(11) .
C10 H10B 0.965(11) .
C10 H10C 0.965(11) .
C6 C7 1.513(5) .
C6 H6 1.01(2) .
C3 H3A 0.959(10) .
C3 H3B 0.958(10) .
C3 H3C 0.957(10) .
C4 H4A 0.958(10) .
C4 H4B 0.958(10) .
C4 H4C 0.958(10) .
C1 H1 1.01(2) .
C7 H7A 0.979(15) .
C7 H7B 0.979(15) .
C9 H9A 0.965(11) .
C9 H9B 0.958(10) .
C9 H9C 0.965(11) .

loop_
_geom_torsion_atom_site_label_1
_geom_torsion_atom_site_label_2
_geom_torsion_atom_site_label_3
_geom_torsion_atom_site_label_4
_geom_torsion
_geom_torsion_site_symmetry_1
O1 Ce1 O1 C1 66.4(2) 7
O2 Ce1 O1 C1 -53.3(3) .
O2 Ce1 O1 C1 -168.2(2) 7
N1 Ce1 O1 C1 129.0(3) 7
N1 Ce1 O1 C1 -6.9(2) .
N2 Ce1 O1 C1 51.8(4) .
N2 Ce1 O1 C1 -117.1(3) 7
O1 Ce1 O2 C6 60.6(3) 7
O1 Ce1 O2 C6 170.3(3) .
O2 Ce1 O2 C6 -67.1(3) 7
N1 Ce1 O2 C6 -17.2(5) 7
N1 Ce1 O2 C6 126.7(3) .
N2 Ce1 O2 C6 4.8(3) .
N2 Ce1 O2 C6 -128.2(3) 7
O1 Ce1 N1 C2 -72.64(17) 7
O1 Ce1 N1 C2 28.47(16) .
O2 Ce1 N1 C2 167.15(19) .
O2 Ce1 N1 C2 114.0(3) 7
N1 Ce1 N1 C2 -24.71(15) 7
N2 Ce1 N1 C2 -139.49(17) .
N2 Ce1 N1 C2 94.06(17) 7
O1 Ce1 N1 C4 167.7(2) 7
O1 Ce1 N1 C4 -91.2(2) .
O2 Ce1 N1 C4 47.5(2) .
O2 Ce1 N1 C4 -5.6(4) 7
N1 Ce1 N1 C4 -144.4(2) 7
N2 Ce1 N1 C4 100.8(2) .
N2 Ce1 N1 C4 -25.6(2) 7
O1 Ce1 N1 C3 45.3(2) 7
O1 Ce1 N1 C3 146.4(2) .
O2 Ce1 N1 C3 -74.9(2) .
O2 Ce1 N1 C3 -128.1(3) 7
N1 Ce1 N1 C3 93.2(2) 7
N2 Ce1 N1 C3 -21.6(2) .
N2 Ce1 N1 C3 -148.0(2) 7
O1 Ce1 N2 C8 -35.8(2) 7
O1 Ce1 N2 C8 -20.5(4) .
O2 Ce1 N2 C8 91.4(2) .
O2 Ce1 N2 C8 -163.2(2) 7
N1 Ce1 N2 C8 -95.1(2) 7
N1 Ce1 N2 C8 33.7(2) .
N2 Ce1 N2 C8 147.2(2) 7
O1 Ce1 N2 C9 89.0(3) 7
O1 Ce1 N2 C9 104.3(4) .
O2 Ce1 N2 C9 -143.8(3) .
O2 Ce1 N2 C9 -38.4(3) 7
N1 Ce1 N2 C9 29.7(3) 7
N1 Ce1 N2 C9 158.4(3) .
N2 Ce1 N2 C9 -88.0(3) 7
O1 Ce1 N2 C7 -153.5(2) 7
O1 Ce1 N2 C7 -138.2(3) .
O2 Ce1 N2 C7 -26.37(18) .
O2 Ce1 N2 C7 79.05(19) 7
N1 Ce1 N2 C7 147.19(19) 7
N1 Ce1 N2 C7 -84.09(19) .
N2 Ce1 N2 C7 29.45(17) 7
C4 N1 C2 C1 74.6(3) .
C3 N1 C2 C1 -164.1(2) .
Ce1 N1 C2 C1 -46.4(2) .
Ce1 O2 C6 C10 142.1(3) .
Ce1 O2 C6 C7 18.4(4) .
Ce1 O1 C1 C5 -137.9(2) .
Ce1 O1 C1 C2 -16.3(4) .
N1 C2 C1 O1 45.0(3) .
N1 C2 C1 C5 167.2(2) .
C8 N2 C7 C6 -72.1(4) .
C9 N2 C7 C6 167.2(3) .
Ce1 N2 C7 C6 45.1(3) .
O2 C6 C7 N2 -45.7(4) .
C10 C6 C7 N2 -169.4(3) .
